data_4126391
loop_
_publ_author_name
'Wang, Yuwen'
'Kostenko, Arseni'
'Yao, Shenglai'
'Driess, Matthias'

_publ_section_title
;
 Divalent Silicon-Assisted Activation of Dihydrogen in a
 Bis(N-heterocyclic silylene)xanthene Nickel(0) Complex for Efficient
 Catalytic Hydrogenation of Olefins.
;
_journal_name_full 'Journal of the American Chemical Society'
_journal_paper_doi 10.1021/jacs.7b07167
_journal_year 2017
_chemical_formula_sum 'C94 H118 N8 Ni2 O3 Si4'
_chemical_formula_weight 1637.74
_chemical_name_systematic
; 
 ? 
;
_space_group_IT_number 14
_symmetry_cell_setting monoclinic
_symmetry_space_group_name_Hall '-P 2yn'
_symmetry_space_group_name_H-M 'P 1 21/n 1'
_atom_sites_solution_hydrogens geom
_atom_sites_solution_primary direct
_atom_sites_solution_secondary difmap
_audit_creation_method 'CrysAlisPro 1.171.38.43c (Rigaku OD, 2015)'
_cell_angle_alpha 90.00
_cell_angle_beta 101.422(2)
_cell_angle_gamma 90.00
_cell_formula_units_Z 4
_cell_length_a 17.9680(3)
_cell_length_b 27.3289(5)
_cell_length_c 18.9168(4)
_cell_measurement_reflns_used 9845
_cell_measurement_temperature 150(2)
_cell_measurement_theta_max 70.3340
_cell_measurement_theta_min 2.8610
_cell_volume 9105.0(3)
_computing_cell_refinement 'CrysAlisPro 1.171.38.43c (Rigaku OD, 2015)'
_computing_data_collection 'CrysAlisPro 1.171.38.43c (Rigaku OD, 2015)'
_computing_data_reduction 'CrysAlisPro 1.171.38.43c (Rigaku OD, 2015)'
_computing_structure_refinement 'SHELXL-97 (Sheldrick, 1997)'
_computing_structure_solution 'SHELXS-97 (Sheldrick, 1990)'
_diffrn_ambient_temperature 150(2)
_diffrn_measured_fraction_theta_full 0.999
_diffrn_measured_fraction_theta_max 0.999
_diffrn_measurement_device 'four-circle diffractometer'
_diffrn_measurement_device_type 'SuperNova, Single source at offset, Atlas'
_diffrn_radiation_monochromator mirror
_diffrn_radiation_source 'fine-focus sealed tube'
_diffrn_radiation_type CuK\a
_diffrn_radiation_wavelength 1.54184
_diffrn_reflns_av_R_equivalents 0.1010
_diffrn_reflns_av_sigmaI/netI 0.0835
_diffrn_reflns_limit_h_max 21
_diffrn_reflns_limit_h_min -21
_diffrn_reflns_limit_k_max 32
_diffrn_reflns_limit_k_min -25
_diffrn_reflns_limit_l_max 22
_diffrn_reflns_limit_l_min -22
_diffrn_reflns_number 62209
_diffrn_reflns_theta_full 67.49
_diffrn_reflns_theta_max 67.49
_diffrn_reflns_theta_min 2.88
_exptl_absorpt_coefficient_mu 1.416
_exptl_absorpt_correction_T_max 1.00000
_exptl_absorpt_correction_T_min 0.45861
_exptl_absorpt_correction_type multi-scan
_exptl_absorpt_process_details
;
CrysAlisPro 1.171.38.43c (Rigaku Oxford Diffraction, 2015)
Empirical absorption correction using spherical harmonics,
 implemented in SCALE3 ABSPACK scaling algorithm.
;
_exptl_crystal_colour red
_exptl_crystal_density_diffrn 1.195
_exptl_crystal_density_method 'not measured'
_exptl_crystal_description rod
_exptl_crystal_F_000 3496
_exptl_crystal_size_max 0.13
_exptl_crystal_size_mid 0.07
_exptl_crystal_size_min 0.06
_refine_diff_density_max 0.673
_refine_diff_density_min -0.340
_refine_diff_density_rms 0.069
_refine_ls_extinction_method none
_refine_ls_goodness_of_fit_ref 1.021
_refine_ls_hydrogen_treatment mixed
_refine_ls_matrix_type full
_refine_ls_number_parameters 1036
_refine_ls_number_reflns 16383
_refine_ls_number_restraints 0
_refine_ls_restrained_S_all 1.021
_refine_ls_R_factor_all 0.1155
_refine_ls_R_factor_gt 0.0608
_refine_ls_shift/su_max 0.000
_refine_ls_shift/su_mean 0.000
_refine_ls_structure_factor_coef Fsqd
_refine_ls_weighting_details 'calc w=1/[\s^2^(Fo^2^)+(0.0603P)^2^+10.3618P] where P=(Fo^2^+2Fc^2^)/3'
_refine_ls_weighting_scheme calc
_refine_ls_wR_factor_gt 0.1325
_refine_ls_wR_factor_ref 0.1639
_reflns_number_gt 9874
_reflns_number_total 16383
_reflns_threshold_expression >2sigma(I)
_cod_data_source_file ja7b07167_si_002.cif
_cod_data_source_block Dinuclear-Ni-complex-4
_cod_original_sg_symbol_H-M P21/n
_cod_database_code 4126391

loop_
_symmetry_equiv_pos_as_xyz
'x, y, z'
'-x+1/2, y+1/2, -z+1/2'
'-x, -y, -z'
'x-1/2, -y-1/2, z-1/2'

loop_
_atom_site_label
_atom_site_type_symbol
_atom_site_fract_x
_atom_site_fract_y
_atom_site_fract_z
_atom_site_U_iso_or_equiv
_atom_site_adp_type
_atom_site_occupancy
_atom_site_symmetry_multiplicity
_atom_site_calc_flag
_atom_site_refinement_flags
Ni1 Ni 0.67334(4) 0.16223(3) 0.79700(4) 0.02787(17) Uani 1 1 d .
Si1 Si 0.75173(6) 0.21549(4) 0.76335(6) 0.0269(2) Uani 1 1 d .
O1 O 0.65873(16) 0.30176(10) 0.70233(15) 0.0299(6) Uani 1 1 d .
N1 N 0.63838(19) 0.35997(13) 0.93373(19) 0.0316(8) Uani 1 1 d .
C1 C 0.6396(2) 0.36604(16) 0.7796(2) 0.0334(10) Uani 1 1 d .
Ni2 Ni 0.69305(4) 0.24673(3) 0.85023(4) 0.02816(17) Uani 1 1 d .
Si2 Si 0.63702(6) 0.31834(4) 0.85430(6) 0.0290(3) Uani 1 1 d .
O2 O 0.49512(15) 0.16320(10) 0.79570(15) 0.0299(6) Uani 1 1 d .
N2 N 0.53803(19) 0.32967(13) 0.86762(19) 0.0315(8) Uani 1 1 d .
C2 C 0.6290(3) 0.41596(16) 0.7877(3) 0.0395(11) Uani 1 1 d .
H2 H 0.6193 0.4278 0.8322 0.047 Uiso 1 1 calc R
Si3 Si 0.64007(6) 0.18645(4) 0.90163(6) 0.0271(2) Uani 1 1 d .
N3 N 0.9690(2) 0.20806(14) 0.7527(2) 0.0367(9) Uani 1 1 d .
C3 C 0.6321(3) 0.44907(17) 0.7328(3) 0.0443(12) Uani 1 1 d .
H3 H 0.6257 0.4830 0.7403 0.053 Uiso 1 1 calc R
Si4 Si 0.60257(6) 0.12576(4) 0.70398(6) 0.0285(3) Uani 1 1 d .
N4 N 0.85109(18) 0.19728(13) 0.78452(18) 0.0291(8) Uani 1 1 d .
C4 C 0.6446(3) 0.43257(17) 0.6670(3) 0.0405(11) Uani 1 1 d .
H4 H 0.6471 0.4556 0.6299 0.049 Uiso 1 1 calc R
N5 N 0.62927(19) 0.08094(13) 0.63793(18) 0.0299(8) Uani 1 1 d .
C5 C 0.6536(2) 0.38351(16) 0.6540(2) 0.0341(10) Uani 1 1 d .
N6 N 0.57792(19) 0.15067(12) 0.61004(18) 0.0290(8) Uani 1 1 d .
C6 C 0.6518(2) 0.35153(15) 0.7116(2) 0.0291(9) Uani 1 1 d .
N7 N 0.6760(2) 0.12067(14) 1.0876(2) 0.0372(9) Uani 1 1 d .
C7 C 0.6579(3) 0.36207(17) 0.5802(2) 0.0373(11) Uani 1 1 d .
N8 N 0.69566(18) 0.16364(12) 0.98620(18) 0.0291(8) Uani 1 1 d .
C8 C 0.5754(3) 0.3523(2) 0.5403(3) 0.0547(14) Uani 1 1 d .
H8A H 0.5503 0.3305 0.5694 0.082 Uiso 1 1 calc R
H8B H 0.5760 0.3369 0.4936 0.082 Uiso 1 1 calc R
H8C H 0.5477 0.3834 0.5325 0.082 Uiso 1 1 calc R
C9 C 0.6968(4) 0.3979(2) 0.5358(3) 0.0607(16) Uani 1 1 d .
H9A H 0.6689 0.4289 0.5300 0.091 Uiso 1 1 calc R
H9B H 0.6971 0.3838 0.4883 0.091 Uiso 1 1 calc R
H9C H 0.7491 0.4038 0.5611 0.091 Uiso 1 1 calc R
C10 C 0.7006(2) 0.31330(17) 0.5899(2) 0.0349(10) Uani 1 1 d .
C11 C 0.7006(2) 0.28616(16) 0.6520(2) 0.0305(9) Uani 1 1 d .
C12 C 0.7408(2) 0.24278(16) 0.6693(2) 0.0311(10) Uani 1 1 d .
C13 C 0.7765(2) 0.22359(17) 0.6161(2) 0.0353(10) Uani 1 1 d .
H13 H 0.8026 0.1932 0.6243 0.042 Uiso 1 1 calc R
C14 C 0.7744(2) 0.24827(17) 0.5516(2) 0.0364(10) Uani 1 1 d .
H14 H 0.7983 0.2345 0.5157 0.044 Uiso 1 1 calc R
C15 C 0.7376(3) 0.29266(18) 0.5396(2) 0.0388(11) Uani 1 1 d .
H15 H 0.7377 0.3095 0.4956 0.047 Uiso 1 1 calc R
C16 C 0.5629(2) 0.35653(16) 0.9266(2) 0.0330(10) Uani 1 1 d .
C17 C 0.5154(2) 0.37676(17) 0.9761(2) 0.0353(10) Uani 1 1 d .
C18 C 0.5009(3) 0.34696(19) 1.0317(3) 0.0448(12) Uani 1 1 d .
H18 H 0.5212 0.3148 1.0374 0.054 Uiso 1 1 calc R
C19 C 0.4568(3) 0.3643(2) 1.0785(3) 0.0579(15) Uani 1 1 d .
H19 H 0.4470 0.3442 1.1166 0.070 Uiso 1 1 calc R
C20 C 0.4272(3) 0.4108(2) 1.0696(3) 0.0672(18) Uani 1 1 d .
H20 H 0.3969 0.4226 1.1018 0.081 Uiso 1 1 calc R
C21 C 0.4409(3) 0.4405(2) 1.0145(3) 0.0624(16) Uani 1 1 d .
H21 H 0.4201 0.4726 1.0087 0.075 Uiso 1 1 calc R
C22 C 0.4854(3) 0.42323(19) 0.9677(3) 0.0464(12) Uani 1 1 d .
H22 H 0.4951 0.4435 0.9298 0.056 Uiso 1 1 calc R
C23 C 0.6957(2) 0.38309(16) 0.9900(2) 0.0359(10) Uani 1 1 d .
C24 C 0.7063(3) 0.3565(2) 1.0614(3) 0.0567(15) Uani 1 1 d .
H24A H 0.6585 0.3570 1.0791 0.085 Uiso 1 1 calc R
H24B H 0.7461 0.3728 1.0965 0.085 Uiso 1 1 calc R
H24C H 0.7211 0.3226 1.0550 0.085 Uiso 1 1 calc R
C25 C 0.7696(3) 0.3807(2) 0.9613(3) 0.0497(13) Uani 1 1 d .
H25A H 0.7821 0.3465 0.9536 0.075 Uiso 1 1 calc R
H25B H 0.8108 0.3956 0.9965 0.075 Uiso 1 1 calc R
H25C H 0.7632 0.3986 0.9156 0.075 Uiso 1 1 calc R
C26 C 0.6771(3) 0.43706(17) 1.0001(3) 0.0505(13) Uani 1 1 d .
H26A H 0.6675 0.4536 0.9532 0.076 Uiso 1 1 calc R
H26B H 0.7201 0.4527 1.0320 0.076 Uiso 1 1 calc R
H26C H 0.6319 0.4394 1.0216 0.076 Uiso 1 1 calc R
C27 C 0.4607(3) 0.32289(17) 0.8254(3) 0.0394(11) Uani 1 1 d .
C28 C 0.4288(3) 0.37171(19) 0.7929(3) 0.0545(14) Uani 1 1 d .
H28A H 0.4202 0.3936 0.8316 0.082 Uiso 1 1 calc R
H28B H 0.3806 0.3660 0.7593 0.082 Uiso 1 1 calc R
H28C H 0.4650 0.3868 0.7671 0.082 Uiso 1 1 calc R
C29 C 0.4073(3) 0.3000(2) 0.8699(3) 0.0499(13) Uani 1 1 d .
H29A H 0.4291 0.2692 0.8912 0.075 Uiso 1 1 calc R
H29B H 0.3579 0.2935 0.8387 0.075 Uiso 1 1 calc R
H29C H 0.4007 0.3226 0.9085 0.075 Uiso 1 1 calc R
C30 C 0.4691(3) 0.28884(17) 0.7642(3) 0.0415(11) Uani 1 1 d .
H30A H 0.5029 0.3038 0.7355 0.062 Uiso 1 1 calc R
H30B H 0.4192 0.2831 0.7335 0.062 Uiso 1 1 calc R
H30C H 0.4907 0.2576 0.7840 0.062 Uiso 1 1 calc R
C31 C 0.8944(2) 0.28156(16) 0.7674(2) 0.0316(10) Uani 1 1 d .
C32 C 0.8940(2) 0.30546(18) 0.8325(2) 0.0376(11) Uani 1 1 d .
H32 H 0.8980 0.2868 0.8755 0.045 Uiso 1 1 calc R
C33 C 0.8880(3) 0.35578(19) 0.8355(3) 0.0466(12) Uani 1 1 d .
H33 H 0.8895 0.3716 0.8804 0.056 Uiso 1 1 calc R
C34 C 0.8798(3) 0.38289(19) 0.7728(3) 0.0544(14) Uani 1 1 d .
H34 H 0.8754 0.4175 0.7748 0.065 Uiso 1 1 calc R
C35 C 0.8779(3) 0.36043(19) 0.7080(3) 0.0511(13) Uani 1 1 d .
H35 H 0.8716 0.3792 0.6649 0.061 Uiso 1 1 calc R
C36 C 0.8851(2) 0.30992(18) 0.7056(3) 0.0387(11) Uani 1 1 d .
H36 H 0.8837 0.2944 0.6604 0.046 Uiso 1 1 calc R
C37 C 0.9079(2) 0.22754(16) 0.7657(2) 0.0304(9) Uani 1 1 d .
C38 C 1.0418(3) 0.23284(19) 0.7482(3) 0.0443(12) Uani 1 1 d .
C39 C 1.0388(3) 0.2587(2) 0.6765(3) 0.0615(16) Uani 1 1 d .
H39A H 1.0105 0.2385 0.6374 0.092 Uiso 1 1 calc R
H39B H 1.0906 0.2638 0.6687 0.092 Uiso 1 1 calc R
H39C H 1.0135 0.2904 0.6772 0.092 Uiso 1 1 calc R
C40 C 1.0694(3) 0.2676(3) 0.8098(3) 0.080(2) Uani 1 1 d .
H40A H 1.0371 0.2968 0.8042 0.120 Uiso 1 1 calc R
H40B H 1.1219 0.2771 0.8097 0.120 Uiso 1 1 calc R
H40C H 1.0669 0.2514 0.8555 0.120 Uiso 1 1 calc R
C41 C 1.0970(3) 0.1902(2) 0.7510(4) 0.0738(19) Uani 1 1 d .
H41A H 1.1009 0.1728 0.7970 0.111 Uiso 1 1 calc R
H41B H 1.1471 0.2026 0.7468 0.111 Uiso 1 1 calc R
H41C H 1.0784 0.1677 0.7111 0.111 Uiso 1 1 calc R
C42 C 0.8749(2) 0.14730(16) 0.8135(2) 0.0333(10) Uani 1 1 d .
C43 C 0.8110(2) 0.12331(16) 0.8445(2) 0.0352(10) Uani 1 1 d .
H43A H 0.7994 0.1436 0.8836 0.053 Uiso 1 1 calc R
H43B H 0.8272 0.0908 0.8632 0.053 Uiso 1 1 calc R
H43C H 0.7655 0.1202 0.8064 0.053 Uiso 1 1 calc R
C44 C 0.9431(3) 0.15044(19) 0.8761(3) 0.0442(12) Uani 1 1 d .
H44A H 0.9873 0.1627 0.8584 0.066 Uiso 1 1 calc R
H44B H 0.9544 0.1179 0.8971 0.066 Uiso 1 1 calc R
H44C H 0.9313 0.1728 0.9129 0.066 Uiso 1 1 calc R
C45 C 0.8920(3) 0.11363(17) 0.7543(3) 0.0433(12) Uani 1 1 d .
H45A H 0.8499 0.1150 0.7125 0.065 Uiso 1 1 calc R
H45B H 0.8981 0.0800 0.7724 0.065 Uiso 1 1 calc R
H45C H 0.9389 0.1243 0.7399 0.065 Uiso 1 1 calc R
C46 C 0.5393(2) 0.18407(15) 0.9182(2) 0.0291(9) Uani 1 1 d .
C47 C 0.5215(2) 0.19181(17) 0.9862(2) 0.0363(10) Uani 1 1 d .
H47 H 0.5596 0.2040 1.0243 0.044 Uiso 1 1 calc R
C48 C 0.4497(3) 0.18208(19) 0.9992(3) 0.0432(12) Uani 1 1 d .
H48 H 0.4392 0.1874 1.0459 0.052 Uiso 1 1 calc R
C49 C 0.3929(3) 0.16459(19) 0.9441(3) 0.0428(12) Uani 1 1 d .
H49 H 0.3443 0.1572 0.9538 0.051 Uiso 1 1 calc R
C50 C 0.4064(2) 0.15778(16) 0.8755(3) 0.0359(10) Uani 1 1 d .
C51 C 0.4796(2) 0.16877(16) 0.8646(2) 0.0330(10) Uani 1 1 d .
C52 C 0.3478(2) 0.14064(17) 0.8104(2) 0.0358(10) Uani 1 1 d .
C53 C 0.3161(3) 0.18547(18) 0.7645(3) 0.0427(11) Uani 1 1 d .
H53A H 0.3579 0.2028 0.7491 0.064 Uiso 1 1 calc R
H53B H 0.2910 0.2075 0.7933 0.064 Uiso 1 1 calc R
H53C H 0.2795 0.1746 0.7220 0.064 Uiso 1 1 calc R
C54 C 0.2811(3) 0.11394(19) 0.8333(3) 0.0464(13) Uani 1 1 d .
H54A H 0.2441 0.1042 0.7903 0.070 Uiso 1 1 calc R
H54B H 0.2566 0.1359 0.8629 0.070 Uiso 1 1 calc R
H54C H 0.2999 0.0848 0.8615 0.070 Uiso 1 1 calc R
C55 C 0.3890(2) 0.10872(16) 0.7645(2) 0.0348(10) Uani 1 1 d .
C56 C 0.4622(2) 0.12295(15) 0.7570(2) 0.0308(9) Uani 1 1 d .
C57 C 0.5045(2) 0.10080(16) 0.7115(2) 0.0331(10) Uani 1 1 d .
C58 C 0.4691(3) 0.06106(17) 0.6721(3) 0.0405(11) Uani 1 1 d .
H58 H 0.4947 0.0447 0.6396 0.049 Uiso 1 1 calc R
C59 C 0.3976(3) 0.04469(18) 0.6789(3) 0.0476(13) Uani 1 1 d .
H59 H 0.3756 0.0172 0.6519 0.057 Uiso 1 1 calc R
C60 C 0.3584(3) 0.06841(17) 0.7252(3) 0.0408(11) Uani 1 1 d .
H60 H 0.3098 0.0568 0.7299 0.049 Uiso 1 1 calc R
C61 C 0.6688(2) 0.12237(16) 1.0192(2) 0.0319(10) Uani 1 1 d .
C62 C 0.5623(3) 0.06948(16) 0.9504(2) 0.0371(10) Uani 1 1 d .
H62 H 0.5262 0.0881 0.9694 0.045 Uiso 1 1 calc R
C63 C 0.6390(2) 0.08213(16) 0.9674(2) 0.0313(9) Uani 1 1 d .
C64 C 0.6906(3) 0.05386(17) 0.9390(2) 0.0372(11) Uani 1 1 d .
H64 H 0.7429 0.0624 0.9493 0.045 Uiso 1 1 calc R
C65 C 0.6672(3) 0.01381(18) 0.8964(3) 0.0452(12) Uani 1 1 d .
H65 H 0.7034 -0.0056 0.8788 0.054 Uiso 1 1 calc R
C66 C 0.5906(3) 0.00178(19) 0.8791(3) 0.0513(13) Uani 1 1 d .
H66 H 0.5742 -0.0256 0.8491 0.062 Uiso 1 1 calc R
C67 C 0.5382(3) 0.02978(18) 0.9057(3) 0.0467(12) Uani 1 1 d .
H67 H 0.4857 0.0219 0.8934 0.056 Uiso 1 1 calc R
C68 C 0.6603(3) 0.07899(18) 1.1318(3) 0.0418(11) Uani 1 1 d .
C69 C 0.5793(3) 0.08561(19) 1.1458(3) 0.0502(13) Uani 1 1 d .
H69A H 0.5741 0.1185 1.1649 0.075 Uiso 1 1 calc R
H69B H 0.5698 0.0611 1.1808 0.075 Uiso 1 1 calc R
H69C H 0.5425 0.0814 1.1005 0.075 Uiso 1 1 calc R
C70 C 0.7182(3) 0.0853(2) 1.2031(3) 0.0583(15) Uani 1 1 d .
H70A H 0.7697 0.0815 1.1941 0.087 Uiso 1 1 calc R
H70B H 0.7090 0.0606 1.2378 0.087 Uiso 1 1 calc R
H70C H 0.7127 0.1180 1.2228 0.087 Uiso 1 1 calc R
C71 C 0.6698(3) 0.02668(18) 1.1052(3) 0.0519(13) Uani 1 1 d .
H71A H 0.6305 0.0201 1.0624 0.078 Uiso 1 1 calc R
H71B H 0.6649 0.0033 1.1433 0.078 Uiso 1 1 calc R
H71C H 0.7200 0.0233 1.0930 0.078 Uiso 1 1 calc R
C72 C 0.7584(2) 0.19279(16) 1.0311(2) 0.0347(10) Uani 1 1 d .
C73 C 0.7919(3) 0.22804(17) 0.9824(3) 0.0406(11) Uani 1 1 d .
H73A H 0.8089 0.2094 0.9443 0.061 Uiso 1 1 calc R
H73B H 0.8351 0.2455 1.0112 0.061 Uiso 1 1 calc R
H73C H 0.7529 0.2516 0.9606 0.061 Uiso 1 1 calc R
C74 C 0.7314(3) 0.22315(18) 1.0893(3) 0.0472(12) Uani 1 1 d .
H74A H 0.6884 0.2436 1.0669 0.071 Uiso 1 1 calc R
H74B H 0.7730 0.2441 1.1136 0.071 Uiso 1 1 calc R
H74C H 0.7156 0.2012 1.1246 0.071 Uiso 1 1 calc R
C75 C 0.8238(3) 0.15883(18) 1.0654(3) 0.0428(11) Uani 1 1 d .
H75A H 0.8067 0.1371 1.1002 0.064 Uiso 1 1 calc R
H75B H 0.8667 0.1785 1.0902 0.064 Uiso 1 1 calc R
H75C H 0.8398 0.1392 1.0277 0.064 Uiso 1 1 calc R
C76 C 0.6064(2) 0.11181(15) 0.5829(2) 0.0302(9) Uani 1 1 d .
C77 C 0.6145(2) 0.10554(17) 0.5066(2) 0.0346(10) Uani 1 1 d .
C78 C 0.6763(3) 0.12690(19) 0.4843(3) 0.0501(13) Uani 1 1 d .
H78 H 0.7142 0.1435 0.5178 0.060 Uiso 1 1 calc R
C79 C 0.6817(4) 0.1235(2) 0.4120(3) 0.0655(17) Uani 1 1 d .
H79 H 0.7239 0.1376 0.3962 0.079 Uiso 1 1 calc R
C80 C 0.6260(4) 0.0999(2) 0.3633(3) 0.0681(18) Uani 1 1 d .
H80 H 0.6293 0.0986 0.3139 0.082 Uiso 1 1 calc R
C81 C 0.5659(3) 0.0782(2) 0.3859(3) 0.0563(14) Uani 1 1 d .
H81 H 0.5284 0.0613 0.3523 0.068 Uiso 1 1 calc R
C82 C 0.5600(3) 0.08097(18) 0.4574(3) 0.0431(11) Uani 1 1 d .
H82 H 0.5184 0.0659 0.4729 0.052 Uiso 1 1 calc R
C83 C 0.6722(3) 0.03501(16) 0.6400(3) 0.0360(10) Uani 1 1 d .
C84 C 0.7475(3) 0.0418(2) 0.6154(3) 0.0545(14) Uani 1 1 d .
H84A H 0.7377 0.0490 0.5636 0.082 Uiso 1 1 calc R
H84B H 0.7777 0.0118 0.6248 0.082 Uiso 1 1 calc R
H84C H 0.7756 0.0691 0.6419 0.082 Uiso 1 1 calc R
C85 C 0.6875(3) 0.01864(18) 0.7190(3) 0.0492(13) Uani 1 1 d .
H85A H 0.7191 0.0431 0.7488 0.074 Uiso 1 1 calc R
H85B H 0.7139 -0.0129 0.7236 0.074 Uiso 1 1 calc R
H85C H 0.6392 0.0153 0.7352 0.074 Uiso 1 1 calc R
C86 C 0.6250(3) -0.00447(17) 0.5937(3) 0.0477(13) Uani 1 1 d .
H86A H 0.5760 -0.0081 0.6085 0.072 Uiso 1 1 calc R
H86B H 0.6524 -0.0357 0.6003 0.072 Uiso 1 1 calc R
H86C H 0.6165 0.0051 0.5429 0.072 Uiso 1 1 calc R
C87 C 0.5242(2) 0.18828(16) 0.5732(2) 0.0337(10) Uani 1 1 d .
C88 C 0.5133(3) 0.22446(16) 0.6315(2) 0.0366(10) Uani 1 1 d .
H88A H 0.4935 0.2072 0.6693 0.055 Uiso 1 1 calc R
H88B H 0.4772 0.2499 0.6103 0.055 Uiso 1 1 calc R
H88C H 0.5621 0.2396 0.6525 0.055 Uiso 1 1 calc R
C89 C 0.5551(3) 0.21477(18) 0.5139(2) 0.0435(12) Uani 1 1 d .
H89A H 0.6068 0.2262 0.5332 0.065 Uiso 1 1 calc R
H89B H 0.5225 0.2428 0.4968 0.065 Uiso 1 1 calc R
H89C H 0.5558 0.1922 0.4737 0.065 Uiso 1 1 calc R
C90 C 0.4480(3) 0.16379(18) 0.5413(3) 0.0428(11) Uani 1 1 d .
H90A H 0.4554 0.1398 0.5048 0.064 Uiso 1 1 calc R
H90B H 0.4116 0.1887 0.5189 0.064 Uiso 1 1 calc R
H90C H 0.4284 0.1472 0.5798 0.064 Uiso 1 1 calc R
C91 C 0.0739(7) 0.0343(5) 0.7472(10) 0.189(7) Uani 1 1 d .
C92 C 0.1175(8) 0.0202(5) 0.6889(8) 0.180(5) Uani 1 1 d .
O93 O 0.0924(5) 0.0039(3) 0.8118(7) 0.197(4) Uani 1 1 d .
C94 C 0.0741(11) 0.0036(9) 0.8879(13) 0.278(14) Uani 1 1 d .
C93 C 0.0732(13) -0.0280(7) 0.9435(13) 0.311(14) Uani 1 1 d .
H5 H 0.754(3) 0.2691(17) 0.805(3) 0.053(15) Uiso 1 1 d .
H7 H 0.628(3) 0.1344(17) 0.855(2) 0.048(14) Uiso 1 1 d .

loop_
_atom_site_aniso_label
_atom_site_aniso_U_11
_atom_site_aniso_U_22
_atom_site_aniso_U_33
_atom_site_aniso_U_23
_atom_site_aniso_U_13
_atom_site_aniso_U_12
Ni1 0.0239(4) 0.0332(4) 0.0283(4) -0.0015(3) 0.0095(3) -0.0007(3)
Si1 0.0204(5) 0.0335(6) 0.0284(6) 0.0001(5) 0.0086(5) -0.0001(5)
O1 0.0296(15) 0.0321(16) 0.0293(15) 0.0024(12) 0.0088(12) 0.0009(12)
N1 0.0267(19) 0.037(2) 0.033(2) 0.0000(16) 0.0099(16) 0.0010(15)
C1 0.028(2) 0.037(2) 0.036(2) 0.002(2) 0.0073(19) 0.0053(19)
Ni2 0.0237(4) 0.0320(4) 0.0310(4) -0.0001(3) 0.0107(3) 0.0006(3)
Si2 0.0247(6) 0.0316(6) 0.0323(6) 0.0011(5) 0.0094(5) 0.0030(5)
O2 0.0239(14) 0.0355(16) 0.0318(15) -0.0043(13) 0.0093(12) -0.0025(12)
N2 0.0258(18) 0.036(2) 0.034(2) 0.0022(16) 0.0094(15) 0.0026(15)
C2 0.043(3) 0.036(3) 0.039(3) 0.002(2) 0.007(2) 0.005(2)
Si3 0.0227(5) 0.0326(6) 0.0279(6) -0.0009(5) 0.0093(5) -0.0014(5)
N3 0.0238(19) 0.045(2) 0.043(2) -0.0003(18) 0.0116(17) -0.0004(16)
C3 0.050(3) 0.031(2) 0.051(3) 0.002(2) 0.006(2) 0.002(2)
Si4 0.0239(6) 0.0339(6) 0.0292(6) -0.0028(5) 0.0090(5) 0.0003(5)
N4 0.0206(17) 0.036(2) 0.0321(19) 0.0018(16) 0.0091(15) 0.0000(15)
C4 0.038(3) 0.039(3) 0.043(3) 0.011(2) 0.003(2) -0.001(2)
N5 0.0247(18) 0.035(2) 0.0302(19) -0.0025(16) 0.0068(15) 0.0017(15)
C5 0.027(2) 0.041(3) 0.034(2) 0.007(2) 0.0042(19) 0.0003(19)
N6 0.0251(18) 0.0338(19) 0.0273(18) -0.0013(15) 0.0034(15) 0.0022(15)
C6 0.019(2) 0.030(2) 0.036(2) 0.0047(19) 0.0009(17) -0.0002(17)
N7 0.035(2) 0.045(2) 0.034(2) 0.0029(18) 0.0113(17) -0.0070(17)
C7 0.038(3) 0.043(3) 0.030(2) 0.008(2) 0.004(2) -0.001(2)
N8 0.0230(17) 0.0330(19) 0.0310(18) 0.0004(16) 0.0049(15) -0.0040(15)
C8 0.052(3) 0.057(3) 0.049(3) -0.004(3) -0.007(3) 0.013(3)
C9 0.090(5) 0.050(3) 0.050(3) 0.016(3) 0.032(3) 0.007(3)
C10 0.032(2) 0.041(3) 0.032(2) 0.006(2) 0.0063(19) -0.007(2)
C11 0.026(2) 0.038(2) 0.028(2) -0.0023(19) 0.0052(18) -0.0015(18)
C12 0.023(2) 0.043(3) 0.029(2) 0.0000(19) 0.0069(17) -0.0061(18)
C13 0.030(2) 0.045(3) 0.032(2) -0.002(2) 0.0098(19) 0.000(2)
C14 0.032(2) 0.050(3) 0.030(2) -0.005(2) 0.0118(19) -0.005(2)
C15 0.036(3) 0.054(3) 0.029(2) 0.005(2) 0.013(2) -0.007(2)
C16 0.032(2) 0.033(2) 0.035(2) 0.003(2) 0.0092(19) 0.0040(19)
C17 0.030(2) 0.041(3) 0.037(2) -0.005(2) 0.013(2) 0.002(2)
C18 0.048(3) 0.050(3) 0.043(3) 0.002(2) 0.025(2) 0.007(2)
C19 0.062(4) 0.066(4) 0.055(3) 0.004(3) 0.036(3) 0.004(3)
C20 0.068(4) 0.081(4) 0.067(4) 0.000(3) 0.047(3) 0.020(3)
C21 0.069(4) 0.050(3) 0.077(4) 0.001(3) 0.037(3) 0.022(3)
C22 0.043(3) 0.051(3) 0.049(3) 0.004(2) 0.017(2) 0.011(2)
C23 0.032(2) 0.036(2) 0.038(3) -0.002(2) 0.003(2) -0.0012(19)
C24 0.066(4) 0.061(4) 0.039(3) 0.004(3) 0.000(3) -0.013(3)
C25 0.029(3) 0.060(3) 0.059(3) -0.010(3) 0.005(2) 0.000(2)
C26 0.048(3) 0.039(3) 0.062(3) -0.009(3) 0.006(3) -0.001(2)
C27 0.028(2) 0.045(3) 0.046(3) -0.004(2) 0.006(2) 0.003(2)
C28 0.047(3) 0.045(3) 0.065(4) -0.001(3) -0.005(3) 0.012(2)
C29 0.026(2) 0.062(3) 0.062(3) -0.013(3) 0.011(2) -0.005(2)
C30 0.035(3) 0.044(3) 0.043(3) -0.006(2) 0.003(2) -0.002(2)
C31 0.021(2) 0.040(3) 0.035(2) -0.003(2) 0.0095(18) -0.0047(18)
C32 0.030(2) 0.050(3) 0.036(2) -0.005(2) 0.013(2) -0.009(2)
C33 0.044(3) 0.049(3) 0.052(3) -0.011(3) 0.020(2) -0.002(2)
C34 0.048(3) 0.037(3) 0.076(4) -0.001(3) 0.008(3) 0.003(2)
C35 0.045(3) 0.048(3) 0.055(3) 0.011(3) 0.000(3) -0.008(2)
C36 0.030(2) 0.047(3) 0.037(3) 0.000(2) 0.003(2) -0.005(2)
C37 0.025(2) 0.042(2) 0.025(2) -0.0020(18) 0.0034(17) -0.0047(18)
C38 0.025(2) 0.055(3) 0.057(3) -0.001(3) 0.016(2) -0.003(2)
C39 0.051(3) 0.078(4) 0.065(4) -0.001(3) 0.036(3) -0.013(3)
C40 0.036(3) 0.133(6) 0.075(4) -0.037(4) 0.020(3) -0.028(4)
C41 0.029(3) 0.080(4) 0.116(6) 0.004(4) 0.026(3) 0.004(3)
C42 0.025(2) 0.039(2) 0.038(2) 0.001(2) 0.0103(19) 0.0027(18)
C43 0.030(2) 0.034(2) 0.043(3) 0.003(2) 0.011(2) 0.0024(19)
C44 0.032(3) 0.056(3) 0.043(3) 0.012(2) 0.004(2) 0.003(2)
C45 0.042(3) 0.043(3) 0.049(3) -0.003(2) 0.018(2) 0.003(2)
C46 0.027(2) 0.030(2) 0.032(2) -0.0006(18) 0.0093(18) 0.0011(18)
C47 0.025(2) 0.047(3) 0.039(3) -0.005(2) 0.0098(19) 0.001(2)
C48 0.032(3) 0.064(3) 0.038(3) -0.005(2) 0.019(2) 0.002(2)
C49 0.026(2) 0.058(3) 0.049(3) -0.004(2) 0.019(2) -0.002(2)
C50 0.026(2) 0.040(3) 0.044(3) 0.000(2) 0.014(2) 0.0042(19)
C51 0.025(2) 0.040(3) 0.036(2) 0.000(2) 0.0122(19) 0.0049(19)
C52 0.019(2) 0.045(3) 0.043(3) -0.005(2) 0.0059(19) -0.0016(19)
C53 0.029(2) 0.048(3) 0.050(3) -0.008(2) 0.005(2) 0.003(2)
C54 0.029(2) 0.055(3) 0.059(3) -0.014(3) 0.018(2) -0.009(2)
C55 0.028(2) 0.038(3) 0.040(3) 0.000(2) 0.010(2) 0.0023(19)
C56 0.024(2) 0.033(2) 0.034(2) -0.0017(19) 0.0028(18) -0.0014(18)
C57 0.027(2) 0.038(2) 0.036(2) -0.004(2) 0.0105(19) 0.0010(19)
C58 0.034(3) 0.044(3) 0.047(3) -0.012(2) 0.015(2) -0.005(2)
C59 0.038(3) 0.047(3) 0.061(3) -0.018(3) 0.016(2) -0.013(2)
C60 0.028(2) 0.041(3) 0.056(3) -0.004(2) 0.016(2) -0.003(2)
C61 0.027(2) 0.032(2) 0.038(2) 0.001(2) 0.0098(19) -0.0032(18)
C62 0.032(2) 0.038(3) 0.042(3) 0.003(2) 0.010(2) -0.004(2)
C63 0.033(2) 0.033(2) 0.029(2) 0.0052(19) 0.0076(19) -0.0037(18)
C64 0.036(3) 0.040(3) 0.038(3) 0.007(2) 0.011(2) -0.002(2)
C65 0.054(3) 0.041(3) 0.044(3) 0.003(2) 0.019(2) 0.003(2)
C66 0.062(4) 0.041(3) 0.052(3) -0.009(2) 0.012(3) -0.013(3)
C67 0.040(3) 0.045(3) 0.053(3) -0.004(2) 0.004(2) -0.017(2)
C68 0.040(3) 0.050(3) 0.038(3) 0.006(2) 0.012(2) -0.007(2)
C69 0.054(3) 0.052(3) 0.049(3) 0.006(3) 0.023(3) -0.009(3)
C70 0.061(4) 0.076(4) 0.036(3) 0.009(3) 0.005(3) -0.019(3)
C71 0.064(4) 0.049(3) 0.047(3) 0.008(3) 0.020(3) 0.000(3)
C72 0.032(2) 0.039(3) 0.034(2) -0.003(2) 0.0060(19) -0.0040(19)
C73 0.032(2) 0.043(3) 0.045(3) 0.007(2) 0.004(2) -0.008(2)
C74 0.055(3) 0.045(3) 0.042(3) -0.009(2) 0.012(2) -0.011(2)
C75 0.033(2) 0.052(3) 0.040(3) 0.005(2) -0.001(2) -0.009(2)
C76 0.026(2) 0.031(2) 0.034(2) -0.0043(19) 0.0084(18) -0.0048(18)
C77 0.031(2) 0.041(3) 0.032(2) -0.004(2) 0.0069(19) 0.006(2)
C78 0.052(3) 0.055(3) 0.046(3) -0.005(3) 0.019(3) -0.004(3)
C79 0.075(4) 0.075(4) 0.058(4) -0.001(3) 0.040(3) -0.008(3)
C80 0.102(5) 0.070(4) 0.038(3) -0.002(3) 0.028(3) 0.017(4)
C81 0.068(4) 0.061(4) 0.038(3) -0.012(3) 0.006(3) 0.008(3)
C82 0.041(3) 0.047(3) 0.041(3) -0.006(2) 0.009(2) 0.005(2)
C83 0.033(2) 0.034(2) 0.041(3) -0.005(2) 0.008(2) 0.0026(19)
C84 0.038(3) 0.059(3) 0.069(4) -0.003(3) 0.017(3) 0.011(2)
C85 0.058(3) 0.041(3) 0.048(3) -0.001(2) 0.008(3) 0.012(2)
C86 0.051(3) 0.037(3) 0.052(3) -0.011(2) 0.002(3) 0.005(2)
C87 0.029(2) 0.037(2) 0.032(2) -0.007(2) 0.0011(18) 0.0037(19)
C88 0.035(2) 0.035(2) 0.038(3) -0.004(2) 0.002(2) 0.003(2)
C89 0.050(3) 0.044(3) 0.037(3) 0.005(2) 0.007(2) 0.008(2)
C90 0.032(2) 0.047(3) 0.044(3) -0.007(2) -0.004(2) 0.005(2)
C91 0.133(10) 0.151(11) 0.30(2) 0.098(12) 0.094(12) 0.056(8)
C92 0.165(12) 0.164(12) 0.216(15) 0.055(11) 0.052(11) -0.019(9)
O93 0.163(8) 0.126(7) 0.262(12) -0.028(7) -0.054(8) 0.025(6)
C94 0.225(19) 0.37(3) 0.29(3) -0.19(2) 0.18(2) -0.10(2)
C93 0.32(3) 0.183(16) 0.36(3) 0.137(18) -0.10(2) -0.071(15)

loop_
_atom_type_symbol
_atom_type_description
_atom_type_scat_dispersion_real
_atom_type_scat_dispersion_imag
_atom_type_scat_source
C C 0.0181 0.0091 'International Tables Vol C Tables 4.2.6.8 and 6.1.1.4'
H H 0.0000 0.0000 'International Tables Vol C Tables 4.2.6.8 and 6.1.1.4'
N N 0.0311 0.0180 'International Tables Vol C Tables 4.2.6.8 and 6.1.1.4'
O O 0.0492 0.0322 'International Tables Vol C Tables 4.2.6.8 and 6.1.1.4'
Si Si 0.2541 0.3302 'International Tables Vol C Tables 4.2.6.8 and 6.1.1.4'
Ni Ni -3.0029 0.5091 'International Tables Vol C Tables 4.2.6.8 and 6.1.1.4'

loop_
_geom_angle_atom_site_label_1
_geom_angle_atom_site_label_2
_geom_angle_atom_site_label_3
_geom_angle
Si4 Ni1 Si1 111.71(5)
Si4 Ni1 Si3 128.22(5)
Si1 Ni1 Si3 110.61(5)
Si4 Ni1 Ni2 138.65(5)
Si1 Ni1 Ni2 57.49(4)
Si3 Ni1 Ni2 54.94(4)
N4 Si1 C12 103.18(17)
N4 Si1 Ni1 114.26(12)
C12 Si1 Ni1 125.10(14)
N4 Si1 Ni2 121.05(12)
C12 Si1 Ni2 123.28(14)
Ni1 Si1 Ni2 68.10(4)
C6 O1 C11 117.6(3)
C16 N1 C23 130.8(4)
C16 N1 Si2 91.4(3)
C23 N1 Si2 137.3(3)
C2 C1 C6 115.3(4)
C2 C1 Si2 124.0(3)
C6 C1 Si2 120.7(3)
Si2 Ni2 Si3 113.84(5)
Si2 Ni2 Si1 129.34(5)
Si3 Ni2 Si1 109.65(5)
Si2 Ni2 Ni1 142.94(5)
Si3 Ni2 Ni1 57.03(4)
Si1 Ni2 Ni1 54.41(3)
N2 Si2 N1 69.79(16)
N2 Si2 C1 98.51(17)
N1 Si2 C1 100.24(18)
N2 Si2 Ni2 127.11(12)
N1 Si2 Ni2 129.03(12)
C1 Si2 Ni2 119.73(14)
N2 Si2 C16 34.87(15)
N1 Si2 C16 34.98(15)
C1 Si2 C16 103.05(17)
Ni2 Si2 C16 137.14(12)
C56 O2 C51 115.9(3)
C16 N2 C27 130.3(4)
C16 N2 Si2 91.9(3)
C27 N2 Si2 136.6(3)
C3 C2 C1 122.1(4)
N8 Si3 C46 102.60(17)
N8 Si3 Ni2 115.51(12)
C46 Si3 Ni2 127.09(14)
N8 Si3 Ni1 118.15(12)
C46 Si3 Ni1 123.85(14)
Ni2 Si3 Ni1 68.03(4)
C37 N3 C38 127.9(4)
C4 C3 C2 119.9(4)
N6 Si4 N5 69.48(15)
N6 Si4 C57 98.71(18)
N5 Si4 C57 100.18(17)
N6 Si4 Ni1 125.88(12)
N5 Si4 Ni1 130.19(12)
C57 Si4 Ni1 119.73(14)
N6 Si4 C76 34.54(15)
N5 Si4 C76 34.98(15)
C57 Si4 C76 102.74(17)
Ni1 Si4 C76 137.30(11)
C37 N4 C42 117.1(3)
C37 N4 Si1 120.7(3)
C42 N4 Si1 121.7(3)
C5 C4 C3 121.5(4)
C76 N5 C83 129.6(4)
C76 N5 Si4 91.6(3)
C83 N5 Si4 137.8(3)
C4 C5 C6 116.5(4)
C4 C5 C7 124.3(4)
C6 C5 C7 118.9(4)
C76 N6 C87 129.6(4)
C76 N6 Si4 92.3(3)
C87 N6 Si4 134.9(3)
O1 C6 C5 120.0(4)
O1 C6 C1 115.4(4)
C5 C6 C1 124.6(4)
C61 N7 C68 127.7(4)
C10 C7 C5 109.8(4)
C10 C7 C9 110.4(4)
C5 C7 C9 111.3(4)
C10 C7 C8 108.5(4)
C5 C7 C8 107.1(4)
C9 C7 C8 109.7(4)
C61 N8 C72 117.1(3)
C61 N8 Si3 118.9(3)
C72 N8 Si3 122.4(3)
C15 C10 C11 116.4(4)
C15 C10 C7 124.7(4)
C11 C10 C7 118.9(4)
C10 C11 O1 120.4(4)
C10 C11 C12 124.5(4)
O1 C11 C12 115.1(4)
C11 C12 C13 116.1(4)
C11 C12 Si1 120.4(3)
C13 C12 Si1 123.3(3)
C14 C13 C12 120.9(4)
C15 C14 C13 120.1(4)
C14 C15 C10 121.6(4)
N2 C16 N1 106.7(4)
N2 C16 C17 126.1(4)
N1 C16 C17 127.1(4)
N2 C16 Si2 53.2(2)
N1 C16 Si2 53.6(2)
C17 C16 Si2 175.0(3)
C22 C17 C18 119.8(4)
C22 C17 C16 121.9(4)
C18 C17 C16 118.2(4)
C19 C18 C17 119.9(5)
C20 C19 C18 119.6(5)
C19 C20 C21 120.9(5)
C20 C21 C22 119.5(5)
C17 C22 C21 120.2(5)
N1 C23 C24 112.8(4)
N1 C23 C25 105.0(4)
C24 C23 C25 109.3(4)
N1 C23 C26 111.5(4)
C24 C23 C26 110.0(4)
C25 C23 C26 108.1(4)
N2 C27 C30 105.4(4)
N2 C27 C29 112.4(4)
C30 C27 C29 109.7(4)
N2 C27 C28 110.3(4)
C30 C27 C28 108.3(4)
C29 C27 C28 110.5(4)
C36 C31 C32 117.5(4)
C36 C31 C37 121.8(4)
C32 C31 C37 120.6(4)
C33 C32 C31 121.1(5)
C34 C33 C32 119.7(5)
C35 C34 C33 120.6(5)
C34 C35 C36 119.4(5)
C31 C36 C35 121.7(5)
N3 C37 N4 119.5(4)
N3 C37 C31 124.1(4)
N4 C37 C31 116.3(4)
N3 C38 C40 113.5(4)
N3 C38 C39 112.7(4)
C40 C38 C39 110.2(5)
N3 C38 C41 102.9(4)
C40 C38 C41 110.1(5)
C39 C38 C41 107.1(5)
N4 C42 C45 111.4(4)
N4 C42 C44 111.0(4)
C45 C42 C44 110.9(4)
N4 C42 C43 110.3(3)
C45 C42 C43 107.3(4)
C44 C42 C43 105.9(4)
C51 C46 C47 115.7(4)
C51 C46 Si3 120.9(3)
C47 C46 Si3 123.0(3)
C48 C47 C46 121.5(4)
C47 C48 C49 120.2(4)
C50 C49 C48 120.8(4)
C49 C50 C51 117.0(4)
C49 C50 C52 125.4(4)
C51 C50 C52 117.7(4)
C46 C51 O2 116.6(4)
C46 C51 C50 124.7(4)
O2 C51 C50 118.7(4)
C55 C52 C50 107.5(3)
C55 C52 C54 112.6(4)
C50 C52 C54 111.7(4)
C55 C52 C53 107.5(4)
C50 C52 C53 109.2(4)
C54 C52 C53 108.3(4)
C60 C55 C56 116.6(4)
C60 C55 C52 125.2(4)
C56 C55 C52 118.0(4)
O2 C56 C57 116.3(4)
O2 C56 C55 118.4(4)
C57 C56 C55 125.3(4)
C56 C57 C58 114.9(4)
C56 C57 Si4 120.8(3)
C58 C57 Si4 124.3(3)
C59 C58 C57 122.2(4)
C60 C59 C58 120.1(4)
C55 C60 C59 120.9(4)
N7 C61 N8 120.0(4)
N7 C61 C63 125.9(4)
N8 C61 C63 113.9(4)
C67 C62 C63 120.5(4)
C64 C63 C62 118.4(4)
C64 C63 C61 118.6(4)
C62 C63 C61 122.8(4)
C65 C64 C63 121.2(4)
C64 C65 C66 120.0(5)
C67 C66 C65 119.8(5)
C66 C67 C62 120.1(5)
N7 C68 C71 119.2(4)
N7 C68 C69 107.5(4)
C71 C68 C69 109.6(4)
N7 C68 C70 103.7(4)
C71 C68 C70 107.0(4)
C69 C68 C70 109.5(4)
N8 C72 C74 112.7(4)
N8 C72 C73 109.4(3)
C74 C72 C73 108.0(4)
N8 C72 C75 110.2(4)
C74 C72 C75 110.4(4)
C73 C72 C75 105.9(4)
N6 C76 N5 106.6(4)
N6 C76 C77 126.0(4)
N5 C76 C77 127.4(4)
N6 C76 Si4 53.2(2)
N5 C76 Si4 53.5(2)
C77 C76 Si4 175.3(3)
C82 C77 C78 120.0(4)
C82 C77 C76 121.1(4)
C78 C77 C76 118.8(4)
C77 C78 C79 119.0(5)
C80 C79 C78 120.3(5)
C81 C80 C79 120.5(5)
C80 C81 C82 119.9(5)
C81 C82 C77 120.3(5)
N5 C83 C84 112.3(4)
N5 C83 C85 105.5(4)
C84 C83 C85 109.5(4)
N5 C83 C86 111.0(4)
C84 C83 C86 109.5(4)
C85 C83 C86 108.9(4)
N6 C87 C88 105.9(3)
N6 C87 C89 112.0(4)
C88 C87 C89 110.0(4)
N6 C87 C90 109.2(4)
C88 C87 C90 109.6(4)
C89 C87 C90 110.1(4)
O93 C91 C92 113.4(11)
C91 O93 C94 136.9(14)
C93 C94 O93 140(2)

loop_
_geom_bond_atom_site_label_1
_geom_bond_atom_site_label_2
_geom_bond_distance
Ni1 Si4 2.1958(13)
Ni1 Si1 2.2050(13)
Ni1 Si3 2.2762(13)
Ni1 Ni2 2.5159(10)
Si1 N4 1.820(3)
Si1 C12 1.903(4)
Si1 Ni2 2.2866(12)
O1 C6 1.380(5)
O1 C11 1.392(5)
N1 C16 1.339(5)
N1 C23 1.469(5)
N1 Si2 1.881(4)
C1 C2 1.390(6)
C1 C6 1.405(6)
C1 Si2 1.930(5)
Ni2 Si2 2.2090(13)
Ni2 Si3 2.2207(13)
Si2 N2 1.871(4)
Si2 C16 2.335(4)
O2 C56 1.387(5)
O2 C51 1.395(5)
N2 C16 1.336(6)
N2 C27 1.470(6)
C2 C3 1.388(6)
Si3 N8 1.820(4)
Si3 C46 1.900(4)
N3 C37 1.287(5)
N3 C38 1.491(6)
C3 C4 1.383(7)
Si4 N6 1.872(4)
Si4 N5 1.879(3)
Si4 C57 1.921(4)
Si4 C76 2.337(4)
N4 C37 1.413(5)
N4 C42 1.502(5)
C4 C5 1.378(6)
N5 C76 1.340(5)
N5 C83 1.469(5)
C5 C6 1.402(6)
C5 C7 1.531(6)
N6 C76 1.326(5)
N6 C87 1.486(5)
N7 C61 1.276(5)
N7 C68 1.473(6)
C7 C10 1.531(6)
C7 C9 1.544(6)
C7 C8 1.548(7)
N8 C61 1.419(5)
N8 C72 1.499(5)
C10 C15 1.385(6)
C10 C11 1.389(6)
C11 C12 1.393(6)
C12 C13 1.398(6)
C13 C14 1.388(6)
C14 C15 1.379(7)
C16 C17 1.493(6)
C17 C22 1.377(6)
C17 C18 1.396(6)
C18 C19 1.384(7)
C19 C20 1.375(8)
C20 C21 1.382(8)
C21 C22 1.388(7)
C23 C24 1.513(6)
C23 C25 1.532(6)
C23 C26 1.533(6)
C27 C30 1.517(6)
C27 C29 1.530(7)
C27 C28 1.532(6)
C31 C36 1.384(6)
C31 C32 1.395(6)
C31 C37 1.498(6)
C32 C33 1.381(7)
C33 C34 1.381(7)
C34 C35 1.365(8)
C35 C36 1.388(7)
C38 C40 1.509(7)
C38 C39 1.520(7)
C38 C41 1.524(7)
C42 C45 1.526(6)
C42 C44 1.529(6)
C42 C43 1.536(6)
C46 C51 1.386(6)
C46 C47 1.401(6)
C47 C48 1.387(6)
C48 C49 1.391(7)
C49 C50 1.379(6)
C50 C51 1.403(6)
C50 C52 1.527(6)
C52 C55 1.522(6)
C52 C54 1.538(6)
C52 C53 1.544(6)
C55 C60 1.381(6)
C55 C56 1.406(6)
C56 C57 1.394(6)
C57 C58 1.397(6)
C58 C59 1.390(6)
C59 C60 1.389(6)
C61 C63 1.499(6)
C62 C67 1.391(6)
C62 C63 1.395(6)
C63 C64 1.395(6)
C64 C65 1.375(7)
C65 C66 1.391(7)
C66 C67 1.382(7)
C68 C71 1.536(7)
C68 C69 1.539(7)
C68 C70 1.542(7)
C72 C74 1.531(6)
C72 C73 1.536(6)
C72 C75 1.537(6)
C76 C77 1.489(6)
C77 C82 1.383(6)
C77 C78 1.392(7)
C78 C79 1.392(7)
C79 C80 1.379(8)
C80 C81 1.371(8)
C81 C82 1.380(7)
C83 C84 1.528(6)
C83 C85 1.531(7)
C83 C86 1.534(6)
C87 C88 1.523(6)
C87 C89 1.528(6)
C87 C90 1.535(6)
C91 O93 1.461(15)
C91 C92 1.525(18)
O93 C94 1.538(19)
C94 C93 1.36(3)
